data_7022617
loop_
_publ_author_name
'Gonz\'alez-L\'opez, Vianney'
'Leyva, Marco A.'
'Rosales-Hoz, Mar\'ia J'

_publ_section_title
;
 Coupling of acetylene molecules on ruthenium clusters, involving cleavage
 of C-Si bonds in the alkyne and coordination of a phenyl ring of a SiPh3
 group.
;
_journal_issue 15
_journal_name_full 'Dalton transactions (Cambridge, England : 2003)'
_journal_page_first 5401
_journal_page_last 5411
_journal_paper_doi 10.1039/c3dt32335h
_journal_volume 42
_journal_year 2013
_chemical_compound_source 'synthesis as described'
_chemical_formula_moiety 'C54 H25 O12 Ru3 Si2'
_chemical_formula_sum 'C50 H44 Cl2 O4 Ru2 Si3'
_chemical_formula_weight 1066.16
_chemical_name_common 'compound 8'
_space_group_crystal_system monoclinic
_space_group_IT_number 14
_space_group_name_Hall '-P 2ybc'
_space_group_name_H-M_alt 'P 1 21/c 1'
_symmetry_cell_setting monoclinic
_symmetry_Int_Tables_number 14
_symmetry_space_group_name_Hall '-P 2ybc'
_symmetry_space_group_name_H-M 'P 1 21/c 1'
_atom_sites_solution_hydrogens mixed
_audit_conform_dict_location ftp://ftp.iucr.org/pub/cif_core.dic
_audit_conform_dict_name cif_core.dic
_audit_conform_dict_version 2.4
_audit_creation_date 2012-12-13T15:56:27-00:00
_audit_creation_method 'WinGX routine CIF_UPDATE'
_cell_angle_alpha 90
_cell_angle_beta 95.8720(10)
_cell_angle_gamma 90
_cell_formula_units_Z 4
_cell_length_a 21.1550(4)
_cell_length_b 10.5856(2)
_cell_length_c 21.6389(5)
_cell_measurement_reflns_used 600
_cell_measurement_temperature 293(2)
_cell_measurement_theta_max 14
_cell_measurement_theta_min 1
_cell_measurement_wavelength 0.71073
_cell_volume 4820.35(17)
_computing_cell_refinement 'HKL Scalepack (Otwinowski & Minor 1997)'
_computing_data_collection 'Collect (Bruker AXS BV, 1997-2004)'
_computing_data_reduction 'HKL Denzo and Scalepack (Otwinowski & Minor 1997)'
_computing_molecular_graphics 'Ortep-3 for Windows (Farrugia, 1997)'
_computing_publication_material 'WinGX publication routines (Farrugia, 1999)'
_computing_structure_refinement 'SHELXL-2012 (Sheldrick, 2012)'
_computing_structure_solution 'SHELXL-97 (Sheldrick, 2008)'
_diffrn_ambient_temperature 293(2)
_diffrn_detector 'CCD plate'
_diffrn_detector_area_resol_mean 9
_diffrn_measured_fraction_theta_full 0.935
_diffrn_measured_fraction_theta_max 0.926
_diffrn_measurement_device '95mm CCD camera on \k-goniostat'
_diffrn_measurement_device_type KappaCCD
_diffrn_measurement_method 'CCD rotation images, thick slices'
_diffrn_orient_matrix_type 'by Bruker AXS Collect from scalepack cell'
_diffrn_orient_matrix_UB_11 0.18262E-1
_diffrn_orient_matrix_UB_12 -0.0803
_diffrn_orient_matrix_UB_13 -0.148211E-1
_diffrn_orient_matrix_UB_21 -0.284551E-1
_diffrn_orient_matrix_UB_22 -0.497369E-1
_diffrn_orient_matrix_UB_23 0.250443E-1
_diffrn_orient_matrix_UB_31 -0.333902E-1
_diffrn_orient_matrix_UB_32 -0.15324E-2
_diffrn_orient_matrix_UB_33 -0.362126E-1
_diffrn_radiation_monochromator 'horizonally mounted graphite crystal'
_diffrn_radiation_probe x-ray
_diffrn_radiation_type MoK\a
_diffrn_radiation_wavelength 0.71073
_diffrn_reflns_av_R_equivalents 0.0581
_diffrn_reflns_Laue_measured_fraction_full 0.935
_diffrn_reflns_Laue_measured_fraction_max 0.926
_diffrn_reflns_limit_h_max 26
_diffrn_reflns_limit_h_min -23
_diffrn_reflns_limit_k_max 13
_diffrn_reflns_limit_k_min -12
_diffrn_reflns_limit_l_max 23
_diffrn_reflns_limit_l_min -28
_diffrn_reflns_number 27726
_diffrn_reflns_point_group_measured_fraction_full 0.935
_diffrn_reflns_point_group_measured_fraction_max 0.926
_diffrn_reflns_reduction_process
;
Scaled and merged with Sortav
R.H. Blessing, (1987) Cryst. Rev. 1, 3-58
R.H. Blessing, (1989) J. Appl. Cryst. 22, 396-397
;
_diffrn_reflns_theta_full 25
_diffrn_reflns_theta_max 27.502
_diffrn_reflns_theta_min 2.312
_diffrn_source 'Enraf Nonius FR590'
_exptl_absorpt_coefficient_mu 0.855
_exptl_absorpt_correction_T_max 0.7822
_exptl_absorpt_correction_T_min 0.7219
_exptl_absorpt_correction_type multi-scan
_exptl_absorpt_process_details
;
[c.f. r.h. blessing, acta cryst. (1995), a51, 33-38]
;
_exptl_crystal_colour red
_exptl_crystal_density_diffrn 1.469
_exptl_crystal_density_method 'not measured'
_exptl_crystal_description prism
_exptl_crystal_F_000 2160
_exptl_crystal_size_max 0.45
_exptl_crystal_size_mid 0.33
_exptl_crystal_size_min 0.21
_refine_diff_density_max 0.886
_refine_diff_density_min -0.965
_refine_diff_density_rms 0.123
_refine_ls_extinction_coef 0.00045(18)
_refine_ls_extinction_expression Fc^*^=kFc[1+0.001xFc^2^\l^3^/sin(2\q)]^-1/4^
_refine_ls_extinction_method SHELXL
_refine_ls_goodness_of_fit_ref 1.058
_refine_ls_hydrogen_treatment mixed
_refine_ls_matrix_type full
_refine_ls_number_parameters 560
_refine_ls_number_reflns 10264
_refine_ls_number_restraints 26
_refine_ls_restrained_S_all 1.059
_refine_ls_R_factor_all 0.1238
_refine_ls_R_factor_gt 0.0673
_refine_ls_shift/su_max 0.046
_refine_ls_shift/su_mean 0.001
_refine_ls_structure_factor_coef Fsqd
_refine_ls_weighting_details
;
w=1/[\s^2^(Fo^2^)+(0.0690P)^2^+5.2521P]
where P=(Fo^2^+2Fc^2^)/3
;
_refine_ls_weighting_scheme calc
_refine_ls_wR_factor_gt 0.1296
_refine_ls_wR_factor_ref 0.1595
_reflns_number_gt 6504
_reflns_number_total 10264
_reflns_threshold_expression 'I > 2\s(I)'
_cod_data_source_file c3dt32335h.txt
_cod_data_source_block mrvian30
_cod_original_sg_symbol_H-M P21/c
_cod_database_code 7022617

loop_
_symmetry_equiv_pos_as_xyz
'x, y, z'
'-x, y+1/2, -z+1/2'
'-x, -y, -z'
'x, -y-1/2, z-1/2'

loop_
_atom_site_label
_atom_site_type_symbol
_atom_site_fract_x
_atom_site_fract_y
_atom_site_fract_z
_atom_site_U_iso_or_equiv
_atom_site_adp_type
_atom_site_occupancy
_atom_site_calc_flag
_atom_site_disorder_assembly
_atom_site_disorder_group
C1 C 0.14016(17) 0.4891(3) 0.49758(16) 0.0398(9) Uani 1 d . .
H1 H 0.1206 0.5316 0.5311 0.048 Uiso 1 calc . .
C2 C 0.19002(17) 0.4021(3) 0.51101(15) 0.0359(8) Uani 1 d . .
C3 C 0.19530(16) 0.3032(3) 0.46270(15) 0.0371(8) Uani 1 d . .
C4 C 0.16754(16) 0.3385(3) 0.39796(15) 0.0385(9) Uani 1 d . .
C5 C 0.19736(16) 0.4538(3) 0.38310(15) 0.0380(9) Uani 1 d . .
C6 C 0.21547(18) 0.4737(3) 0.31941(16) 0.0431(9) Uani 1 d . .
C7 C 0.26775(18) 0.5272(4) 0.30241(16) 0.0433(9) Uani 1 d . .
C8 C 0.1015(3) 0.0802(4) 0.3901(3) 0.0842(17) Uani 1 d . .
H6A H 0.0925 0.0059 0.3653 0.126 Uiso 1 calc . .
H6B H 0.0623 0.1174 0.3998 0.126 Uiso 1 calc . .
H6C H 0.1267 0.0576 0.4279 0.126 Uiso 1 calc . .
C9 C 0.2200(3) 0.1243(5) 0.3240(2) 0.0859(16) Uani 1 d . .
H5A H 0.2447 0.0934 0.3605 0.129 Uiso 1 calc . .
H5B H 0.2441 0.1865 0.3041 0.129 Uiso 1 calc . .
H5C H 0.2096 0.0555 0.2959 0.129 Uiso 1 calc . .
C10 C 0.0919(2) 0.2379(5) 0.2745(2) 0.0779(16) Uani 1 d . .
H7A H 0.0771 0.1618 0.2536 0.117 Uiso 1 calc . .
H7B H 0.1147 0.2878 0.2471 0.117 Uiso 1 calc . .
H7C H 0.0563 0.2851 0.2862 0.117 Uiso 1 calc . .
C11 C 0.0303(2) 0.3953(4) 0.4212(2) 0.0604(12) Uani 1 d . .
C12 C 0.0666(2) 0.6605(4) 0.4272(2) 0.0652(13) Uani 1 d . .
C13 C 0.0738(2) 0.5376(4) 0.3183(2) 0.0601(12) Uani 1 d . .
C14 C 0.31819(19) 0.6212(3) 0.48273(17) 0.0468(10) Uani 1 d . .
H14 H 0.3527 0.567 0.4902 0.056 Uiso 1 calc . .
C15 C 0.2840(2) 0.6581(4) 0.53284(17) 0.0559(11) Uani 1 d . .
H15 H 0.2962 0.6273 0.5725 0.067 Uiso 1 calc . .
C16 C 0.2323(2) 0.7402(4) 0.5231(2) 0.0611(12) Uani 1 d . .
H16 H 0.2112 0.7675 0.5563 0.073 Uiso 1 calc . .
C17 C 0.2127(2) 0.7808(4) 0.4629(2) 0.0602(12) Uani 1 d . .
H17 H 0.1771 0.8324 0.4557 0.072 Uiso 1 calc . .
C18 C 0.2467(2) 0.7440(3) 0.41254(19) 0.0528(11) Uani 1 d . .
H18 H 0.2331 0.7724 0.3727 0.063 Uiso 1 calc . .
C19 C 0.30080(18) 0.6652(3) 0.42153(17) 0.0435(9) Uani 1 d . .
C111 C 0.19343(18) 0.4828(3) 0.64802(15) 0.0406(9) Uani 1 d . .
C112 C 0.2387(2) 0.5653(3) 0.67743(16) 0.0468(10) Uani 1 d . .
H112 H 0.2813 0.5552 0.6714 0.056 Uiso 1 calc . .
C113 C 0.2211(2) 0.6616(4) 0.71529(18) 0.0599(13) Uani 1 d . .
H113 H 0.2518 0.7158 0.7342 0.072 Uiso 1 calc . .
C114 C 0.1589(3) 0.6773(4) 0.7249(2) 0.0699(14) Uani 1 d . .
H114 H 0.1474 0.7424 0.7504 0.084 Uiso 1 calc . .
C115 C 0.1133(2) 0.5978(4) 0.6974(2) 0.0673(13) Uani 1 d . .
H115 H 0.071 0.6084 0.7045 0.081 Uiso 1 calc . .
C116 C 0.1304(2) 0.5008(4) 0.65868(18) 0.0524(11) Uani 1 d . .
H116 H 0.0992 0.4475 0.6398 0.063 Uiso 1 calc . .
C121 C 0.17163(18) 0.2033(3) 0.60614(16) 0.0429(9) Uani 1 d . .
C122 C 0.1108(2) 0.1848(4) 0.5792(2) 0.0651(13) Uani 1 d . .
H122 H 0.0904 0.2501 0.5563 0.078 Uiso 1 calc . .
C123 C 0.0787(2) 0.0725(4) 0.5849(3) 0.0811(17) Uani 1 d . .
H123 H 0.0373 0.0635 0.5662 0.097 Uiso 1 calc . .
C124 C 0.1075(2) -0.0256(4) 0.6178(2) 0.0724(14) Uani 1 d . .
H124 H 0.0862 -0.1015 0.6217 0.087 Uiso 1 calc . .
C125 C 0.1683(2) -0.0101(4) 0.6451(2) 0.0678(14) Uani 1 d . .
H125 H 0.1886 -0.0762 0.6674 0.081 Uiso 1 calc . .
C126 C 0.1996(2) 0.1022(4) 0.63958(18) 0.0553(12) Uani 1 d . .
H126 H 0.2407 0.111 0.6588 0.066 Uiso 1 calc . .
C131 C 0.30383(17) 0.3255(3) 0.61063(16) 0.0408(9) Uani 1 d . .
C132 C 0.32974(19) 0.2966(4) 0.67106(18) 0.0517(11) Uani 1 d . .
H132 H 0.3033 0.2984 0.7029 0.062 Uiso 1 calc . .
C133 C 0.3929(2) 0.2656(4) 0.6853(2) 0.0650(13) Uani 1 d . .
H133 H 0.4085 0.2464 0.726 0.078 Uiso 1 calc . .
C134 C 0.4326(2) 0.2635(5) 0.6385(2) 0.0704(14) Uani 1 d . .
H134 H 0.4751 0.2416 0.6472 0.084 Uiso 1 calc . .
C135 C 0.4087(2) 0.2941(4) 0.5786(2) 0.0638(13) Uani 1 d . .
H135 H 0.4357 0.2954 0.5472 0.077 Uiso 1 calc . .
C136 C 0.34534(18) 0.3228(3) 0.56491(17) 0.0466(10) Uani 1 d . .
H136 H 0.33 0.3409 0.5241 0.056 Uiso 1 calc . .
C311 C 0.3908(2) 0.4622(4) 0.38103(18) 0.0505(10) Uani 1 d . .
C312 C 0.3694(3) 0.3390(4) 0.3821(2) 0.0757(16) Uani 1 d . .
H312 H 0.3271 0.3207 0.3696 0.091 Uiso 1 calc . .
C313 C 0.4110(3) 0.2428(6) 0.4019(3) 0.1074(15) Uani 1 d . .
H313 H 0.3961 0.1602 0.4024 0.129 Uiso 1 calc . .
C314 C 0.4728(3) 0.2664(6) 0.4205(3) 0.1074(15) Uani 1 d . .
H314 H 0.5001 0.2004 0.4333 0.129 Uiso 1 calc . .
C315 C 0.4945(3) 0.3855(7) 0.4205(3) 0.110(2) Uani 1 d . .
H315 H 0.5369 0.4023 0.4338 0.131 Uiso 1 calc . .
C316 C 0.4538(3) 0.4837(5) 0.4006(2) 0.0784(16) Uani 1 d . .
H316 H 0.4695 0.5658 0.4005 0.094 Uiso 1 calc . .
C321 C 0.37786(18) 0.7135(4) 0.31056(17) 0.0481(10) Uani 1 d . .
C322 C 0.4111(2) 0.6772(5) 0.26195(19) 0.0674(13) Uani 1 d . .
H322 H 0.4138 0.5918 0.2525 0.081 Uiso 1 calc . .
C323 C 0.4406(2) 0.7652(6) 0.2267(2) 0.0841(17) Uani 1 d . .
H323 H 0.4628 0.7385 0.1942 0.101 Uiso 1 calc . .
C324 C 0.4368(3) 0.8913(5) 0.2400(2) 0.0879(17) Uani 1 d . .
H324 H 0.4559 0.9507 0.2163 0.105 Uiso 1 calc . .
C325 C 0.4052(3) 0.9283(5) 0.2877(3) 0.098(2) Uani 1 d . .
H325 H 0.4033 1.0138 0.2972 0.118 Uiso 1 calc . .
C326 C 0.3755(2) 0.8419(4) 0.3231(2) 0.0741(14) Uani 1 d . .
H326 H 0.3537 0.8702 0.3557 0.089 Uiso 1 calc . .
O3 O 0.22237(14) 0.2029(2) 0.47334(12) 0.0541(8) Uani 1 d . .
O11 O -0.00977(16) 0.3316(4) 0.43265(18) 0.0956(12) Uani 1 d . .
O12 O 0.04889(18) 0.7563(3) 0.4431(2) 0.1031(13) Uani 1 d . .
O13 O 0.05633(18) 0.5641(4) 0.26952(15) 0.0914(12) Uani 1 d . .
Si1 Si 0.21663(5) 0.35409(9) 0.59351(4) 0.0369(2) Uani 1 d . .
Si2 Si 0.14607(6) 0.19654(11) 0.34594(5) 0.0538(3) Uani 1 d . .
Si3 Si 0.33517(5) 0.59229(10) 0.35380(5) 0.0430(3) Uani 1 d . .
Ru1 Ru 0.09987(2) 0.50121(3) 0.40620(2) 0.04367(8) Uani 1 d . .
Ru2 Ru 0.21734(2) 0.57261(2) 0.45749(2) 0.03647(7) Uani 1 d . .
H6 H 0.1884(11) 0.442(3) 0.2853(9) 0.040(9) Uiso 1 d . .
H7 H 0.2723(17) 0.522(3) 0.2584(7) 0.054(11) Uiso 1 d . .
C50A C 0.3270(5) -0.0092(8) 0.5546(4) 0.116(4) Uani 0.603(3) d A 1
H50A H 0.3323 0.0802 0.5637 0.139 Uiso 0.603(3) calc A 1
H50B H 0.2825 -0.0234 0.5406 0.139 Uiso 0.603(3) calc A 1
Cl1A Cl 0.34553(19) -0.0909(3) 0.62030(16) 0.1288(7) Uani 0.603(3) d A 1
Cl2A Cl 0.37287(18) -0.0481(3) 0.49340(16) 0.1288(7) Uani 0.603(3) d A 1
C50B C 0.3463(6) 0.0065(12) 0.5405(5) 0.116(4) Uani 0.397(3) d A 2
H50C H 0.3487 0.0975 0.5455 0.139 Uiso 0.397(3) calc A 2
H50D H 0.3049 -0.0151 0.5196 0.139 Uiso 0.397(3) calc A 2
Cl1B Cl 0.3580(3) -0.0671(5) 0.6114(2) 0.1288(7) Uani 0.397(3) d A 2
Cl2B Cl 0.4074(3) -0.0483(5) 0.4978(2) 0.1288(7) Uani 0.397(3) d A 2

loop_
_atom_site_aniso_label
_atom_site_aniso_U_11
_atom_site_aniso_U_22
_atom_site_aniso_U_33
_atom_site_aniso_U_23
_atom_site_aniso_U_13
_atom_site_aniso_U_12
C1 0.0412(19) 0.0450(18) 0.0349(17) 0.0066(14) 0.0115(14) -0.0035(15)
C2 0.0399(19) 0.0362(17) 0.0324(16) -0.0004(13) 0.0068(14) -0.0015(14)
C3 0.0374(18) 0.0374(17) 0.0363(16) 0.0025(14) 0.0031(14) -0.0079(14)
C4 0.0374(19) 0.0442(18) 0.0346(16) -0.0060(14) 0.0066(14) -0.0066(14)
C5 0.0310(18) 0.0494(18) 0.0334(16) -0.0003(15) 0.0024(14) 0.0010(15)
C6 0.042(2) 0.0508(19) 0.0361(18) -0.0012(16) 0.0016(16) -0.0008(16)
C7 0.043(2) 0.055(2) 0.0331(17) 0.0044(16) 0.0081(15) -0.0071(16)
C8 0.102(4) 0.063(3) 0.088(3) -0.006(2) 0.013(3) -0.036(2)
C9 0.095(4) 0.083(3) 0.082(3) -0.042(2) 0.023(3) -0.004(3)
C10 0.081(3) 0.092(3) 0.056(3) -0.015(2) -0.014(2) -0.021(3)
C11 0.041(2) 0.083(3) 0.057(2) 0.013(2) 0.0058(19) 0.000(2)
C12 0.043(2) 0.077(3) 0.075(3) 0.022(2) 0.005(2) 0.016(2)
C13 0.043(2) 0.084(3) 0.053(2) 0.020(2) 0.0027(19) 0.001(2)
C14 0.051(2) 0.0458(19) 0.0430(19) 0.0019(16) 0.0030(17) -0.0150(17)
C15 0.077(3) 0.053(2) 0.0387(19) -0.0072(17) 0.0088(19) -0.0238(19)
C16 0.081(3) 0.047(2) 0.060(2) -0.0095(19) 0.026(2) -0.013(2)
C17 0.070(3) 0.0344(18) 0.079(3) -0.0034(19) 0.023(2) 0.0026(18)
C18 0.069(3) 0.0375(18) 0.052(2) 0.0118(17) 0.008(2) -0.0008(18)
C19 0.047(2) 0.0383(17) 0.0465(19) 0.0055(15) 0.0101(16) -0.0105(15)
C111 0.051(2) 0.0420(18) 0.0293(16) 0.0041(14) 0.0062(15) 0.0009(15)
C112 0.060(2) 0.0439(19) 0.0370(18) 0.0033(16) 0.0087(17) -0.0030(17)
C113 0.091(3) 0.042(2) 0.046(2) -0.0023(17) 0.005(2) 0.000(2)
C114 0.108(4) 0.049(2) 0.053(2) -0.0075(19) 0.010(2) 0.020(2)
C115 0.072(3) 0.076(3) 0.057(2) 0.001(2) 0.019(2) 0.028(2)
C116 0.058(2) 0.058(2) 0.0420(19) 0.0007(17) 0.0107(18) 0.0099(18)
C121 0.054(2) 0.0426(18) 0.0340(17) 0.0036(15) 0.0113(16) -0.0001(16)
C122 0.051(3) 0.056(2) 0.084(3) 0.020(2) -0.012(2) -0.0044(19)
C123 0.060(3) 0.064(3) 0.118(4) 0.014(3) -0.004(3) -0.013(2)
C124 0.077(3) 0.051(2) 0.089(3) 0.015(2) 0.007(3) -0.021(2)
C125 0.081(3) 0.048(2) 0.070(3) 0.022(2) -0.012(3) -0.009(2)
C126 0.068(3) 0.050(2) 0.047(2) 0.0101(17) -0.003(2) -0.0022(19)
C131 0.040(2) 0.0396(17) 0.0422(18) 0.0014(15) 0.0008(16) -0.0007(15)
C132 0.043(2) 0.062(2) 0.048(2) 0.0019(18) -0.0048(18) -0.0020(18)
C133 0.055(3) 0.074(3) 0.062(3) 0.003(2) -0.010(2) 0.002(2)
C134 0.047(3) 0.079(3) 0.084(3) -0.002(3) -0.002(2) -0.002(2)
C135 0.047(2) 0.079(3) 0.067(3) -0.003(2) 0.017(2) -0.010(2)
C136 0.042(2) 0.052(2) 0.0451(19) -0.0008(17) 0.0042(17) -0.0058(16)
C311 0.050(2) 0.059(2) 0.044(2) 0.0032(18) 0.0106(17) 0.0020(18)
C312 0.081(4) 0.063(3) 0.080(3) 0.004(2) -0.007(3) 0.004(2)
C313 0.138(3) 0.100(2) 0.088(3) 0.025(2) 0.032(3) 0.063(3)
C314 0.138(3) 0.100(2) 0.088(3) 0.025(2) 0.032(3) 0.063(3)
C315 0.055(3) 0.186(6) 0.086(4) 0.028(4) -0.001(3) 0.038(4)
C316 0.060(3) 0.096(3) 0.078(3) 0.017(3) 0.004(3) 0.005(3)
C321 0.042(2) 0.063(2) 0.0391(18) 0.0134(17) 0.0036(16) -0.0104(17)
C322 0.072(3) 0.081(3) 0.052(2) 0.007(2) 0.024(2) -0.011(2)
C323 0.076(3) 0.125(4) 0.054(3) 0.016(3) 0.022(2) -0.021(3)
C324 0.097(4) 0.098(3) 0.071(3) 0.031(3) 0.020(3) -0.033(3)
C325 0.135(5) 0.063(3) 0.100(4) 0.015(3) 0.028(4) -0.032(3)
C326 0.090(3) 0.069(3) 0.067(3) 0.015(2) 0.027(2) -0.021(2)
O3 0.0711(18) 0.0419(13) 0.0489(14) -0.0004(11) 0.0041(14) 0.0093(13)
O11 0.0502(19) 0.128(3) 0.108(3) 0.027(2) 0.0093(19) -0.0265(19)
O12 0.093(2) 0.078(2) 0.143(3) 0.015(2) 0.034(2) 0.0402(18)
O13 0.082(3) 0.139(3) 0.0502(17) 0.0326(18) -0.0054(17) 0.015(2)
Si1 0.0420(5) 0.0375(5) 0.0315(4) 0.0020(4) 0.0051(4) 0.0009(4)
Si2 0.0595(7) 0.0542(6) 0.0476(6) -0.0133(5) 0.0049(5) -0.0163(5)
Si3 0.0426(6) 0.0495(5) 0.0377(5) 0.0063(4) 0.0075(4) -0.0072(4)
Ru1 0.03558(16) 0.05572(17) 0.03989(15) 0.00916(13) 0.00476(12) 0.00318(13)
Ru2 0.04135(15) 0.03477(13) 0.03397(13) 0.00098(11) 0.00710(11) -0.00158(11)
C50A 0.111(8) 0.056(4) 0.179(8) -0.018(4) 0.015(6) -0.022(4)
Cl1A 0.1405(17) 0.1093(10) 0.1286(11) 0.0025(9) -0.0253(12) -0.0147(11)
Cl2A 0.1405(17) 0.1093(10) 0.1286(11) 0.0025(9) -0.0253(12) -0.0147(11)
C50B 0.111(8) 0.056(4) 0.179(8) -0.018(4) 0.015(6) -0.022(4)
Cl1B 0.1405(17) 0.1093(10) 0.1286(11) 0.0025(9) -0.0253(12) -0.0147(11)
Cl2B 0.1405(17) 0.1093(10) 0.1286(11) 0.0025(9) -0.0253(12) -0.0147(11)

loop_
_atom_type_symbol
_atom_type_description
_atom_type_scat_dispersion_real
_atom_type_scat_dispersion_imag
_atom_type_scat_source
C C 0.0033 0.0016 'International Tables Vol C Tables 4.2.6.8 and 6.1.1.4'
H H 0 0 'International Tables Vol C Tables 4.2.6.8 and 6.1.1.4'
O O 0.0106 0.006 'International Tables Vol C Tables 4.2.6.8 and 6.1.1.4'
Si Si 0.0817 0.0704 'International Tables Vol C Tables 4.2.6.8 and 6.1.1.4'
Ru Ru -1.2594 0.8363 'International Tables Vol C Tables 4.2.6.8 and 6.1.1.4'
Cl Cl 0.1484 0.1585 'International Tables Vol C Tables 4.2.6.8 and 6.1.1.4'

loop_
_geom_angle_atom_site_label_1
_geom_angle_atom_site_label_2
_geom_angle_atom_site_label_3
_geom_angle
C2 C1 Ru1 117.6(2)
C2 C1 Ru2 76.4(2)
Ru1 C1 Ru2 80.95(12)
C2 C1 H1 120.8
Ru1 C1 H1 120.8
Ru2 C1 H1 120.8
C1 C2 C3 115.0(3)
C1 C2 Si1 121.1(3)
C3 C2 Si1 116.0(2)
C1 C2 Ru2 66.16(18)
C3 C2 Ru2 99.2(2)
Si1 C2 Ru2 129.45(17)
O3 C3 C2 123.2(3)
O3 C3 C4 121.5(3)
C2 C3 C4 115.3(3)
C5 C4 C3 106.4(3)
C5 C4 Si2 128.8(3)
C3 C4 Si2 113.6(2)
C5 C4 Ru1 70.3(2)
C3 C4 Ru1 107.7(2)
Si2 C4 Ru1 122.26(17)
C4 C5 C6 119.5(3)
C4 C5 Ru2 114.1(2)
C6 C5 Ru2 126.2(3)
C4 C5 Ru1 72.6(2)
C6 C5 Ru1 120.7(2)
Ru2 C5 Ru1 78.89(12)
C7 C6 C5 128.3(3)
C7 C6 H6 112.8(16)
C5 C6 H6 118.8(16)
C6 C7 Si3 127.3(3)
C6 C7 H7 115(2)
Si3 C7 H7 118(2)
Si2 C8 H6A 109.5
Si2 C8 H6B 109.5
H6A C8 H6B 109.5
Si2 C8 H6C 109.5
H6A C8 H6C 109.5
H6B C8 H6C 109.5
Si2 C9 H5A 109.5
Si2 C9 H5B 109.5
H5A C9 H5B 109.5
Si2 C9 H5C 109.5
H5A C9 H5C 109.5
H5B C9 H5C 109.5
Si2 C10 H7A 109.5
Si2 C10 H7B 109.5
H7A C10 H7B 109.5
Si2 C10 H7C 109.5
H7A C10 H7C 109.5
H7B C10 H7C 109.5
O11 C11 Ru1 177.0(4)
O12 C12 Ru1 175.9(4)
O13 C13 Ru1 175.4(4)
C19 C14 C15 121.3(4)
C19 C14 Ru2 72.2(2)
C15 C14 Ru2 72.4(2)
C19 C14 H14 119.3
C15 C14 H14 119.3
Ru2 C14 H14 128.4
C16 C15 C14 120.6(4)
C16 C15 Ru2 73.5(2)
C14 C15 Ru2 70.4(2)
C16 C15 H15 119.7
C14 C15 H15 119.7
Ru2 C15 H15 128.7
C17 C16 C15 119.1(4)
C17 C16 Ru2 69.4(2)
C15 C16 Ru2 70.4(2)
C17 C16 H16 120.4
C15 C16 H16 120.4
Ru2 C16 H16 132.7
C16 C17 C18 120.5(4)
C16 C17 Ru2 74.4(2)
C18 C17 Ru2 69.9(2)
C16 C17 H17 119.8
C18 C17 H17 119.8
Ru2 C17 H17 128
C19 C18 C17 121.5(4)
C19 C18 Ru2 73.2(2)
C17 C18 Ru2 72.3(2)
C19 C18 H18 119.2
C17 C18 H18 119.2
Ru2 C18 H18 127.4
C18 C19 C14 116.9(3)
C18 C19 Si3 120.7(3)
C14 C19 Si3 120.8(3)
C18 C19 Ru2 69.4(2)
C14 C19 Ru2 70.6(2)
Si3 C19 Ru2 118.54(17)
C116 C111 C112 117.5(3)
C116 C111 Si1 121.0(3)
C112 C111 Si1 121.4(3)
C113 C112 C111 121.1(4)
C113 C112 H112 119.5
C111 C112 H112 119.5
C114 C113 C112 120.2(4)
C114 C113 H113 119.9
C112 C113 H113 119.9
C113 C114 C115 120.4(4)
C113 C114 H114 119.8
C115 C114 H114 119.8
C114 C115 C116 119.9(4)
C114 C115 H115 120.1
C116 C115 H115 120.1
C111 C116 C115 120.9(4)
C111 C116 H116 119.6
C115 C116 H116 119.6
C122 C121 C126 116.2(4)
C122 C121 Si1 121.6(3)
C126 C121 Si1 122.1(3)
C121 C122 C123 122.3(4)
C121 C122 H122 118.9
C123 C122 H122 118.9
C124 C123 C122 120.2(5)
C124 C123 H123 119.9
C122 C123 H123 119.9
C123 C124 C125 118.9(4)
C123 C124 H124 120.5
C125 C124 H124 120.5
C124 C125 C126 120.4(4)
C124 C125 H125 119.8
C126 C125 H125 119.8
C125 C126 C121 122.0(4)
C125 C126 H126 119
C121 C126 H126 119
C136 C131 C132 116.5(3)
C136 C131 Si1 123.0(3)
C132 C131 Si1 120.3(3)
C133 C132 C131 122.6(4)
C133 C132 H132 118.7
C131 C132 H132 118.7
C132 C133 C134 119.1(4)
C132 C133 H133 120.4
C134 C133 H133 120.4
C135 C134 C133 119.6(4)
C135 C134 H134 120.2
C133 C134 H134 120.2
C136 C135 C134 120.5(4)
C136 C135 H135 119.7
C134 C135 H135 119.7
C135 C136 C131 121.6(4)
C135 C136 H136 119.2
C131 C136 H136 119.2
C316 C311 C312 117.4(4)
C316 C311 Si3 122.3(3)
C312 C311 Si3 120.3(3)
C311 C312 C313 120.1(5)
C311 C312 H312 120
C313 C312 H312 120
C314 C313 C312 121.4(6)
C314 C313 H313 119.3
C312 C313 H313 119.3
C315 C314 C313 119.6(5)
C315 C314 H314 120.2
C313 C314 H314 120.2
C314 C315 C316 120.1(6)
C314 C315 H315 119.9
C316 C315 H315 119.9
C311 C316 C315 121.4(5)
C311 C316 H316 119.3
C315 C316 H316 119.3
C322 C321 C326 117.0(4)
C322 C321 Si3 120.0(3)
C326 C321 Si3 123.0(3)
C321 C322 C323 121.6(5)
C321 C322 H322 119.2
C323 C322 H322 119.2
C324 C323 C322 119.9(5)
C324 C323 H323 120.1
C322 C323 H323 120.1
C325 C324 C323 119.3(5)
C325 C324 H324 120.3
C323 C324 H324 120.3
C324 C325 C326 121.5(5)
C324 C325 H325 119.3
C326 C325 H325 119.3
C325 C326 C321 120.7(5)
C325 C326 H326 119.6
C321 C326 H326 119.6
C131 Si1 C2 115.11(16)
C131 Si1 C121 109.62(16)
C2 Si1 C121 104.95(15)
C131 Si1 C111 107.80(16)
C2 Si1 C111 108.88(15)
C121 Si1 C111 110.46(16)
C9 Si2 C8 110.1(2)
C9 Si2 C10 110.2(2)
C8 Si2 C10 106.1(2)
C9 Si2 C4 108.8(2)
C8 Si2 C4 108.6(2)
C10 Si2 C4 113.0(2)
C7 Si3 C311 109.71(18)
C7 Si3 C19 106.72(17)
C311 Si3 C19 109.91(17)
C7 Si3 C321 109.66(16)
C311 Si3 C321 110.01(18)
C19 Si3 C321 110.78(17)
C12 Ru1 C11 99.8(2)
C12 Ru1 C13 89.1(2)
C11 Ru1 C13 97.79(18)
C12 Ru1 C1 87.31(17)
C11 Ru1 C1 92.89(16)
C13 Ru1 C1 169.17(16)
C12 Ru1 C5 128.88(16)
C11 Ru1 C5 130.90(16)
C13 Ru1 C5 90.07(16)
C1 Ru1 C5 84.29(13)
C12 Ru1 C4 161.64(16)
C11 Ru1 C4 94.08(16)
C13 Ru1 C4 100.98(16)
C1 Ru1 C4 79.99(13)
C5 Ru1 C4 37.07(12)
C12 Ru1 Ru2 90.08(14)
C11 Ru1 Ru2 141.52(13)
C13 Ru1 Ru2 119.63(13)
C1 Ru1 Ru2 50.21(10)
C5 Ru1 Ru2 47.69(9)
C4 Ru1 Ru2 71.61(8)
C5 Ru2 C1 87.71(14)
C5 Ru2 C18 101.84(14)
C1 Ru2 C18 142.85(14)
C5 Ru2 C14 116.93(14)
C1 Ru2 C14 139.59(13)
C18 Ru2 C14 66.67(14)
C5 Ru2 C17 130.23(15)
C1 Ru2 C17 110.76(15)
C18 Ru2 C17 37.75(15)
C14 Ru2 C17 78.55(15)
C5 Ru2 C19 95.89(14)
C1 Ru2 C19 176.22(13)
C18 Ru2 C19 37.38(14)
C14 Ru2 C19 37.23(13)
C17 Ru2 C19 67.70(15)
C5 Ru2 C15 152.14(15)
C1 Ru2 C15 109.00(14)
C18 Ru2 C15 78.53(15)
C14 Ru2 C15 37.22(14)
C17 Ru2 C15 65.53(16)
C19 Ru2 C15 67.24(14)
C5 Ru2 C2 82.49(13)
C1 Ru2 C2 37.43(13)
C18 Ru2 C2 175.57(13)
C14 Ru2 C2 110.60(13)
C17 Ru2 C2 139.22(14)
C19 Ru2 C2 141.86(13)
C15 Ru2 C2 97.20(13)
C5 Ru2 C16 166.41(15)
C1 Ru2 C16 97.70(15)
C18 Ru2 C16 66.50(15)
C14 Ru2 C16 66.08(15)
C17 Ru2 C16 36.19(15)
C19 Ru2 C16 79.04(15)
C15 Ru2 C16 36.06(15)
C2 Ru2 C16 109.33(13)
C5 Ru2 Ru1 53.42(10)
C1 Ru2 Ru1 48.83(9)
C18 Ru2 Ru1 109.83(11)
C14 Ru2 Ru1 169.68(10)
C17 Ru2 Ru1 104.77(12)
C19 Ru2 Ru1 134.63(9)
C15 Ru2 Ru1 153.03(11)
C2 Ru2 Ru1 73.48(9)
C16 Ru2 Ru1 122.28(12)
Cl1A C50A Cl2A 114.6(6)
Cl1A C50A H50A 108.6
Cl2A C50A H50A 108.6
Cl1A C50A H50B 108.6
Cl2A C50A H50B 108.6
H50A C50A H50B 107.6
Cl1B C50B Cl2B 105.8(7)
Cl1B C50B H50C 110.6
Cl2B C50B H50C 110.6
Cl1B C50B H50D 110.6
Cl2B C50B H50D 110.6
H50C C50B H50D 108.7

loop_
_geom_bond_atom_site_label_1
_geom_bond_atom_site_label_2
_geom_bond_distance
C1 C2 1.408(5)
C1 Ru1 2.076(3)
C1 Ru2 2.119(3)
C1 H1 0.98
C2 C3 1.492(5)
C2 Si1 1.886(3)
C2 Ru2 2.252(3)
C3 O3 1.218(4)
C3 C4 1.509(5)
C4 C5 1.427(5)
C4 Si2 1.904(3)
C4 Ru1 2.259(3)
C5 C6 1.483(5)
C5 Ru2 2.052(3)
C5 Ru1 2.228(4)
C6 C7 1.327(5)
C6 H6 0.947(15)
C7 Si3 1.850(4)
C7 H7 0.968(14)
C8 Si2 1.873(5)
C8 H6A 0.96
C8 H6B 0.96
C8 H6C 0.96
C9 Si2 1.846(5)
C9 H5A 0.96
C9 H5B 0.96
C9 H5C 0.96
C10 Si2 1.880(5)
C10 H7A 0.96
C10 H7B 0.96
C10 H7C 0.96
C11 O11 1.131(5)
C11 Ru1 1.904(4)
C12 O12 1.146(6)
C12 Ru1 1.900(5)
C13 O13 1.118(5)
C13 Ru1 1.964(4)
C14 C19 1.416(5)
C14 C15 1.418(5)
C14 Ru2 2.208(4)
C14 H14 0.93
C15 C16 1.396(6)
C15 Ru2 2.235(4)
C15 H15 0.93
C16 C17 1.394(6)
C16 Ru2 2.274(4)
C16 H16 0.93
C17 C18 1.420(6)
C17 Ru2 2.210(4)
C17 H17 0.93
C18 C19 1.413(5)
C18 Ru2 2.179(4)
C18 H18 0.93
C19 Si3 1.869(4)
C19 Ru2 2.228(4)
C111 C116 1.389(6)
C111 C112 1.400(5)
C111 Si1 1.899(4)
C112 C113 1.382(5)
C112 H112 0.93
C113 C114 1.364(7)
C113 H113 0.93
C114 C115 1.371(7)
C114 H114 0.93
C115 C116 1.397(6)
C115 H115 0.93
C116 H116 0.93
C121 C122 1.372(6)
C121 C126 1.390(5)
C121 Si1 1.892(4)
C122 C123 1.381(6)
C122 H122 0.93
C123 C124 1.367(7)
C123 H123 0.93
C124 C125 1.369(7)
C124 H124 0.93
C125 C126 1.371(6)
C125 H125 0.93
C126 H126 0.93
C131 C136 1.389(5)
C131 C132 1.399(5)
C131 Si1 1.869(4)
C132 C133 1.380(6)
C132 H132 0.93
C133 C134 1.380(7)
C133 H133 0.93
C134 C135 1.381(6)
C134 H134 0.93
C135 C136 1.377(6)
C135 H135 0.93
C136 H136 0.93
C311 C316 1.375(7)
C311 C312 1.381(6)
C311 Si3 1.867(4)
C312 C313 1.385(7)
C312 H312 0.93
C313 C314 1.351(9)
C313 H313 0.93
C314 C315 1.342(9)
C314 H314 0.93
C315 C316 1.390(8)
C315 H315 0.93
C316 H316 0.93
C321 C322 1.378(6)
C321 C326 1.388(6)
C321 Si3 1.874(4)
C322 C323 1.392(7)
C322 H322 0.93
C323 C324 1.370(8)
C323 H323 0.93
C324 C325 1.345(8)
C324 H324 0.93
C325 C326 1.384(7)
C325 H325 0.93
C326 H326 0.93
Ru1 Ru2 2.7229(4)
C50A Cl1A 1.677(9)
C50A Cl2A 1.769(10)
C50A H50A 0.97
C50A H50B 0.97
C50B Cl1B 1.715(12)
C50B Cl2B 1.762(13)
C50B H50C 0.97
C50B H50D 0.97

loop_
_geom_torsion_atom_site_label_1
_geom_torsion_atom_site_label_2
_geom_torsion_atom_site_label_3
_geom_torsion_atom_site_label_4
_geom_torsion
Ru1 C1 C2 C3 -17.3(4)
Ru2 C1 C2 C3 -89.3(3)
Ru1 C1 C2 Si1 -164.98(17)
Ru2 C1 C2 Si1 123.0(2)
Ru1 C1 C2 Ru2 72.01(19)
C1 C2 C3 O3 -158.6(3)
Si1 C2 C3 O3 -9.2(5)
Ru2 C2 C3 O3 133.5(3)
C1 C2 C3 C4 24.5(4)
Si1 C2 C3 C4 173.9(2)
Ru2 C2 C3 C4 -43.4(3)
O3 C3 C4 C5 -121.9(4)
C2 C3 C4 C5 55.1(4)
O3 C3 C4 Si2 25.3(4)
C2 C3 C4 Si2 -157.7(2)
O3 C3 C4 Ru1 164.0(3)
C2 C3 C4 Ru1 -19.0(3)
C3 C4 C5 C6 140.7(3)
Si2 C4 C5 C6 0.2(5)
Ru1 C4 C5 C6 -115.9(3)
C3 C4 C5 Ru2 -34.6(3)
Si2 C4 C5 Ru2 -175.1(2)
Ru1 C4 C5 Ru2 68.83(18)
C3 C4 C5 Ru1 -103.4(2)
Si2 C4 C5 Ru1 116.1(3)
C4 C5 C6 C7 -139.9(4)
Ru2 C5 C6 C7 34.8(6)
Ru1 C5 C6 C7 133.7(4)
C5 C6 C7 Si3 0.8(6)
C19 C14 C15 C16 -0.6(6)
Ru2 C14 C15 C16 -55.8(3)
C19 C14 C15 Ru2 55.3(3)
C14 C15 C16 C17 3.1(6)
Ru2 C15 C16 C17 -51.3(3)
C14 C15 C16 Ru2 54.4(3)
C15 C16 C17 C18 -3.0(6)
Ru2 C16 C17 C18 -54.8(3)
C15 C16 C17 Ru2 51.8(3)
C16 C17 C18 C19 0.3(6)
Ru2 C17 C18 C19 -56.5(3)
C16 C17 C18 Ru2 56.9(4)
C17 C18 C19 C14 2.1(5)
Ru2 C18 C19 C14 -54.0(3)
C17 C18 C19 Si3 167.9(3)
Ru2 C18 C19 Si3 111.8(2)
C17 C18 C19 Ru2 56.1(3)
C15 C14 C19 C18 -2.0(5)
Ru2 C14 C19 C18 53.4(3)
C15 C14 C19 Si3 -167.7(3)
Ru2 C14 C19 Si3 -112.3(2)
C15 C14 C19 Ru2 -55.4(3)
C116 C111 C112 C113 -0.5(5)
Si1 C111 C112 C113 177.7(3)
C111 C112 C113 C114 0.4(6)
C112 C113 C114 C115 0.2(6)
C113 C114 C115 C116 -0.6(7)
C112 C111 C116 C115 0.0(5)
Si1 C111 C116 C115 -178.2(3)
C114 C115 C116 C111 0.6(6)
C126 C121 C122 C123 0.1(7)
Si1 C121 C122 C123 176.0(4)
C121 C122 C123 C124 -0.4(8)
C122 C123 C124 C125 0.2(9)
C123 C124 C125 C126 0.4(8)
C124 C125 C126 C121 -0.7(7)
C122 C121 C126 C125 0.5(6)
Si1 C121 C126 C125 -175.4(4)
C136 C131 C132 C133 -0.7(6)
Si1 C131 C132 C133 175.1(3)
C131 C132 C133 C134 0.4(7)
C132 C133 C134 C135 1.0(7)
C133 C134 C135 C136 -2.0(7)
C134 C135 C136 C131 1.8(6)
C132 C131 C136 C135 -0.4(5)
Si1 C131 C136 C135 -176.1(3)
C316 C311 C312 C313 -0.5(7)
Si3 C311 C312 C313 179.5(4)
C311 C312 C313 C314 0.1(9)
C312 C313 C314 C315 0.7(9)
C313 C314 C315 C316 -0.9(9)
C312 C311 C316 C315 0.2(8)
Si3 C311 C316 C315 -179.8(4)
C314 C315 C316 C311 0.5(9)
C326 C321 C322 C323 -0.4(6)
Si3 C321 C322 C323 176.6(4)
C321 C322 C323 C324 -0.1(7)
C322 C323 C324 C325 0.9(8)
C323 C324 C325 C326 -1.1(9)
C324 C325 C326 C321 0.5(9)
C322 C321 C326 C325 0.3(7)
Si3 C321 C326 C325 -176.7(4)
C136 C131 Si1 C2 -8.2(4)
C132 C131 Si1 C2 176.2(3)
C136 C131 Si1 C121 109.8(3)
C132 C131 Si1 C121 -65.8(3)
C136 C131 Si1 C111 -130.0(3)
C132 C131 Si1 C111 54.5(3)
C1 C2 Si1 C131 -144.5(3)
C3 C2 Si1 C131 68.1(3)
Ru2 C2 Si1 C131 -61.1(3)
C1 C2 Si1 C121 94.9(3)
C3 C2 Si1 C121 -52.5(3)
Ru2 C2 Si1 C121 178.3(2)
C1 C2 Si1 C111 -23.4(3)
C3 C2 Si1 C111 -170.8(3)
Ru2 C2 Si1 C111 60.0(3)
C122 C121 Si1 C131 -159.1(3)
C126 C121 Si1 C131 16.5(4)
C122 C121 Si1 C2 -34.9(4)
C126 C121 Si1 C2 140.7(3)
C122 C121 Si1 C111 82.3(4)
C126 C121 Si1 C111 -102.1(3)
C116 C111 Si1 C131 -162.1(3)
C112 C111 Si1 C131 19.9(3)
C116 C111 Si1 C2 72.4(3)
C112 C111 Si1 C2 -105.6(3)
C116 C111 Si1 C121 -42.3(3)
C112 C111 Si1 C121 139.6(3)
C6 C7 Si3 C311 83.1(4)
C6 C7 Si3 C19 -35.9(4)
C6 C7 Si3 C321 -156.0(4)
C316 C311 Si3 C7 156.5(4)
C312 C311 Si3 C7 -23.5(4)
C316 C311 Si3 C19 -86.4(4)
C312 C311 Si3 C19 93.6(4)
C316 C311 Si3 C321 35.8(4)
C312 C311 Si3 C321 -144.2(4)
C18 C19 Si3 C7 -45.9(3)
C14 C19 Si3 C7 119.3(3)
Ru2 C19 Si3 C7 35.9(2)
C18 C19 Si3 C311 -164.8(3)
C14 C19 Si3 C311 0.4(4)
Ru2 C19 Si3 C311 -83.0(2)
C18 C19 Si3 C321 73.4(3)
C14 C19 Si3 C321 -121.4(3)
Ru2 C19 Si3 C321 155.24(18)
C322 C321 Si3 C7 -67.8(4)
C326 C321 Si3 C7 109.1(4)
C322 C321 Si3 C311 53.0(4)
C326 C321 Si3 C311 -130.1(4)
C322 C321 Si3 C19 174.7(3)
C326 C321 Si3 C19 -8.4(4)
